data_7056586
loop_
_publ_author_name
'Gallardo, Hugo'
'Ferreira, Marli'
'Westphal, Eduard'
'Ballottin, Mariana Victoria'
'Bechtold, Ivan H.'
'Bortoluzzi, Adailton J.'
'Mezalira, Daniela Zambelli'

_publ_section_title
;
 Columnar bent-core liquid crystals with two oxadiazole units and two or
 four alkyl chains and their phase-dependent fluorescence
;
_journal_name_full 'New J. Chem.'
_journal_paper_doi 10.1039/C7NJ00548B
_journal_year 2017
_chemical_formula_moiety 'C34 H37 N5 O6'
_chemical_formula_sum 'C34 H37 N5 O6'
_chemical_formula_weight 611.68
_chemical_name_systematic
;
1,3-bis[5-(4-(hexyloxy)phenyl)-1,3,4-oxadiazol-2-yl]benzene
;
_space_group_crystal_system monoclinic
_space_group_IT_number 15
_space_group_name_Hall '-C 2yc'
_space_group_name_H-M_alt 'C 1 2/c 1'
_symmetry_space_group_name_Hall '-C 2yc'
_symmetry_space_group_name_H-M 'C 1 2/c 1'
_atom_sites_solution_hydrogens geom
_audit_creation_method SHELXL-2012
_audit_update_record
;
2016-10-01 deposited with the CCDC.
2017-09-06 downloaded from the CCDC.
;
_cell_angle_alpha 90
_cell_angle_beta 103.007(9)
_cell_angle_gamma 90
_cell_formula_units_Z 4
_cell_length_a 20.583(2)
_cell_length_b 10.9650(10)
_cell_length_c 14.503(2)
_cell_measurement_reflns_used 25
_cell_measurement_temperature 293(2)
_cell_measurement_theta_max 15.16
_cell_measurement_theta_min 5.50
_cell_volume 3189.2(6)
_computing_cell_refinement
;
SET4 in CAD-4 Software  (Enraf-Nonius, 1989)   
;
_computing_data_collection 'CAD-4 Software (Enraf-Nonius, 1989)'
_computing_data_reduction 'HELENA (Spek, 1996)'
_computing_molecular_graphics 'PLATON (Spek, 2009)'
_computing_publication_material 'SHELXL-2012 (Sheldrick, 2012)'
_computing_structure_refinement 'SHELXL-2012 (Sheldrick, 2012)'
_computing_structure_solution 'SIR97 (Altomare et al., 1999)'
_diffrn_ambient_temperature 293(2)
_diffrn_measured_fraction_theta_full 0.998
_diffrn_measured_fraction_theta_max 0.998
_diffrn_measurement_device_type 'CAD-4 Enraf-Nonius Diffractometer'
_diffrn_measurement_method \w--2\q
_diffrn_radiation_type MoK\a
_diffrn_radiation_wavelength 0.71069
_diffrn_reflns_av_R_equivalents 0.0149
_diffrn_reflns_av_unetI/netI 0.0303
_diffrn_reflns_Laue_measured_fraction_full 0.998
_diffrn_reflns_Laue_measured_fraction_max 0.998
_diffrn_reflns_limit_h_max 25
_diffrn_reflns_limit_h_min -24
_diffrn_reflns_limit_k_max 0
_diffrn_reflns_limit_k_min -13
_diffrn_reflns_limit_l_max 0
_diffrn_reflns_limit_l_min -17
_diffrn_reflns_number 3258
_diffrn_reflns_point_group_measured_fraction_full 0.998
_diffrn_reflns_point_group_measured_fraction_max 0.998
_diffrn_reflns_theta_full 25.240
_diffrn_reflns_theta_max 25.969
_diffrn_reflns_theta_min 2.031
_diffrn_source 'fine-focus sealed tube'
_exptl_absorpt_coefficient_mu 0.089
_exptl_absorpt_correction_type none
_exptl_crystal_colour yellow
_exptl_crystal_density_diffrn 1.274
_exptl_crystal_description prism
_exptl_crystal_F_000 1296
_exptl_crystal_recrystallization_method 'Re-crystallisation from solvent'
_exptl_crystal_size_max 0.50
_exptl_crystal_size_mid 0.46
_exptl_crystal_size_min 0.20
_refine_diff_density_max 0.546
_refine_diff_density_min -0.376
_refine_diff_density_rms 0.053
_refine_ls_extinction_method none
_refine_ls_goodness_of_fit_ref 1.066
_refine_ls_hydrogen_treatment constr
_refine_ls_matrix_type full
_refine_ls_number_parameters 205
_refine_ls_number_reflns 3125
_refine_ls_number_restraints 0
_refine_ls_restrained_S_all 1.066
_refine_ls_R_factor_all 0.1125
_refine_ls_R_factor_gt 0.0702
_refine_ls_shift/su_max 0.000
_refine_ls_shift/su_mean 0.000
_refine_ls_structure_factor_coef Fsqd
_refine_ls_weighting_details
;
 w=1/[\s^2^(Fo^2^)+(0.1136P)^2^+4.2817P]
 where P=(Fo^2^+2Fc^2^)/3
;
_refine_ls_weighting_scheme calc
_refine_ls_wR_factor_gt 0.1984
_refine_ls_wR_factor_ref 0.2269
_reflns_Friedel_coverage 0.000
_reflns_number_gt 2109
_reflns_number_total 3125
_reflns_threshold_expression 'I > 2\s(I)'
_cod_data_source_file c7nj00548b2.cif
_cod_data_source_block H-2C6
_cod_database_code 7056586
_shelx_space_group_comment
;
The symmetry employed for this shelxl refinement is uniquely defined
by the following loop, which should always be used as a source of
symmetry information in preference to the above space-group names.
They are only intended as comments.
;
_shelxl_version_number 2012-9

loop_
_space_group_symop_operation_xyz
'x, y, z'
'-x, y, -z+1/2'
'x+1/2, y+1/2, z'
'-x+1/2, y+1/2, -z+1/2'
'-x, -y, -z'
'x, -y, z-1/2'
'-x+1/2, -y+1/2, -z'
'x+1/2, -y+1/2, z-1/2'

loop_
_atom_site_label
_atom_site_type_symbol
_atom_site_fract_x
_atom_site_fract_y
_atom_site_fract_z
_atom_site_U_iso_or_equiv
_atom_site_adp_type
_atom_site_occupancy
_atom_site_site_symmetry_order
_atom_site_calc_flag
_atom_site_refinement_flags_posn
_atom_site_refinement_flags_adp
_atom_site_refinement_flags_occupancy
N1 N 0.5000 0.6934(3) 0.2500 0.0523(9) Uani 1 2 d S T P
O1 O 0.54255(14) 0.7452(2) 0.21813(18) 0.0700(7) Uani 1 1 d . . .
C1 C 0.5000 0.5589(4) 0.2500 0.0438(9) Uani 1 2 d S T P
C2 C 0.51978(15) 0.4983(3) 0.17709(19) 0.0457(7) Uani 1 1 d . . .
H2 H 0.5332 0.5413 0.1293 0.055 Uiso 1 1 calc R U .
C3 C 0.51911(14) 0.3718(3) 0.17722(19) 0.0436(7) Uani 1 1 d . . .
C4 C 0.5000 0.3080(4) 0.2500 0.0448(9) Uani 1 2 d S T P
H4 H 0.5000 0.2232 0.2500 0.054 Uiso 1 2 calc R U P
C5 C 0.53887(15) 0.3080(3) 0.09892(19) 0.0445(7) Uani 1 1 d . . .
N6 N 0.54809(15) 0.3555(2) 0.02234(18) 0.0587(7) Uani 1 1 d . . .
N7 N 0.56722(16) 0.2595(2) -0.03053(19) 0.0589(8) Uani 1 1 d . . .
C8 C 0.56775(15) 0.1620(3) 0.0195(2) 0.0463(7) Uani 1 1 d . . .
O9 O 0.55015(10) 0.18553(17) 0.10370(13) 0.0462(5) Uani 1 1 d . . .
C10 C 0.58615(15) 0.0398(3) -0.0025(2) 0.0459(7) Uani 1 1 d . . .
C11 C 0.60099(17) 0.0185(3) -0.0908(2) 0.0547(8) Uani 1 1 d . . .
H11 H 0.5964 0.0812 -0.1350 0.066 Uiso 1 1 calc R U .
C12 C 0.62236(18) -0.0946(3) -0.1125(2) 0.0577(8) Uani 1 1 d . . .
H12 H 0.6321 -0.1079 -0.1713 0.069 Uiso 1 1 calc R U .
C13 C 0.62955(16) -0.1891(3) -0.0472(2) 0.0520(8) Uani 1 1 d . . .
C14 C 0.61210(17) -0.1705(3) 0.0393(2) 0.0536(8) Uani 1 1 d . . .
H14 H 0.6148 -0.2342 0.0823 0.064 Uiso 1 1 calc R U .
C15 C 0.59079(16) -0.0564(3) 0.0605(2) 0.0516(8) Uani 1 1 d . . .
H15 H 0.5793 -0.0440 0.1182 0.062 Uiso 1 1 calc R U .
O16 O 0.65381(14) -0.2947(2) -0.07433(18) 0.0698(7) Uani 1 1 d . . .
C17 C 0.6696(2) -0.3933(3) -0.0066(3) 0.0809(12) Uani 1 1 d . . .
H17A H 0.6290 -0.4308 0.0034 0.097 Uiso 1 1 calc R U .
H17B H 0.6950 -0.3630 0.0536 0.097 Uiso 1 1 calc R U .
C18 C 0.7112(3) -0.4869(4) -0.0488(4) 0.0974(15) Uani 1 1 d . . .
H18A H 0.7500 -0.4466 -0.0619 0.117 Uiso 1 1 calc R U .
H18B H 0.7266 -0.5507 -0.0027 0.117 Uiso 1 1 calc R U .
C19 C 0.6727(3) -0.5414(4) -0.1355(4) 0.0969(14) Uani 1 1 d . . .
H19A H 0.6520 -0.4771 -0.1780 0.116 Uiso 1 1 calc R U .
H19B H 0.6375 -0.5913 -0.1206 0.116 Uiso 1 1 calc R U .
C20 C 0.7184(4) -0.6246(6) -0.1881(5) 0.145(3) Uani 1 1 d . . .
H20A H 0.6926 -0.6452 -0.2507 0.173 Uiso 1 1 calc R U .
H20B H 0.7565 -0.5769 -0.1958 0.173 Uiso 1 1 calc R U .
C21 C 0.7407(4) -0.7293(6) -0.1414(5) 0.138(2) Uani 1 1 d . . .
H21A H 0.7036 -0.7715 -0.1243 0.165 Uiso 1 1 calc R U .
H21B H 0.7730 -0.7098 -0.0836 0.165 Uiso 1 1 calc R U .
C22 C 0.7733(4) -0.8136(6) -0.2036(5) 0.149(3) Uani 1 1 d . . .
H22A H 0.7868 -0.8884 -0.1704 0.224 Uiso 1 1 calc R U .
H22B H 0.8116 -0.7738 -0.2172 0.224 Uiso 1 1 calc R U .
H22C H 0.7418 -0.8309 -0.2617 0.224 Uiso 1 1 calc R U .

loop_
_atom_site_aniso_label
_atom_site_aniso_U_11
_atom_site_aniso_U_22
_atom_site_aniso_U_33
_atom_site_aniso_U_23
_atom_site_aniso_U_13
_atom_site_aniso_U_12
N1 0.076(3) 0.043(2) 0.0377(18) 0.000 0.0135(18) 0.000
O1 0.1018(19) 0.0505(14) 0.0647(15) 0.0004(11) 0.0337(14) -0.0149(13)
C1 0.055(2) 0.038(2) 0.037(2) 0.000 0.0073(17) 0.000
C2 0.0554(17) 0.0465(16) 0.0352(14) 0.0044(12) 0.0104(12) 0.0013(13)
C3 0.0514(16) 0.0427(16) 0.0371(14) -0.0005(12) 0.0107(12) 0.0037(13)
C4 0.057(2) 0.038(2) 0.040(2) 0.000 0.0123(18) 0.000
C5 0.0574(18) 0.0400(15) 0.0375(15) 0.0036(12) 0.0136(13) 0.0054(13)
N6 0.092(2) 0.0448(14) 0.0452(14) 0.0029(12) 0.0277(14) 0.0098(14)
N7 0.091(2) 0.0447(15) 0.0484(15) 0.0017(11) 0.0322(14) 0.0065(14)
C8 0.0555(17) 0.0474(16) 0.0400(15) 0.0003(12) 0.0190(13) -0.0014(13)
O9 0.0612(13) 0.0408(11) 0.0399(11) 0.0015(8) 0.0183(9) 0.0030(9)
C10 0.0535(16) 0.0423(16) 0.0457(15) -0.0029(12) 0.0188(13) -0.0013(13)
C11 0.074(2) 0.0472(17) 0.0468(17) 0.0026(13) 0.0212(15) 0.0001(15)
C12 0.079(2) 0.0505(18) 0.0497(17) -0.0047(14) 0.0276(16) 0.0019(16)
C13 0.0572(19) 0.0427(16) 0.0576(18) -0.0061(14) 0.0159(15) -0.0008(14)
C14 0.066(2) 0.0445(17) 0.0538(18) 0.0049(13) 0.0207(15) -0.0001(14)
C15 0.063(2) 0.0494(18) 0.0468(17) -0.0010(13) 0.0213(15) -0.0004(14)
O16 0.102(2) 0.0446(13) 0.0687(15) -0.0025(11) 0.0325(14) 0.0128(12)
C17 0.115(3) 0.053(2) 0.078(3) 0.0066(19) 0.028(2) 0.021(2)
C18 0.110(4) 0.065(3) 0.106(4) 0.007(2) 0.003(3) 0.014(3)
C19 0.102(3) 0.068(3) 0.119(4) -0.001(3) 0.021(3) -0.003(2)
C20 0.206(7) 0.091(4) 0.138(5) -0.007(4) 0.041(5) 0.026(5)
C21 0.168(6) 0.099(4) 0.151(6) -0.004(4) 0.048(5) 0.024(4)
C22 0.188(7) 0.114(5) 0.155(6) -0.033(4) 0.057(5) 0.051(5)

loop_
_atom_type_symbol
_atom_type_description
_atom_type_scat_dispersion_real
_atom_type_scat_dispersion_imag
_atom_type_scat_source
C C 0.0033 0.0016 'International Tables Vol C Tables 4.2.6.8 and 6.1.1.4'
H H 0.0000 0.0000 'International Tables Vol C Tables 4.2.6.8 and 6.1.1.4'
N N 0.0061 0.0033 'International Tables Vol C Tables 4.2.6.8 and 6.1.1.4'
O O 0.0106 0.0060 'International Tables Vol C Tables 4.2.6.8 and 6.1.1.4'

loop_
_geom_angle_atom_site_label_1
_geom_angle_atom_site_label_2
_geom_angle_atom_site_label_3
_geom_angle
_geom_angle_site_symmetry_1
_geom_angle_site_symmetry_3
O1 N1 O1 124.5(4) 2_655 .
O1 N1 C1 117.77(19) 2_655 .
O1 N1 C1 117.76(19) . .
C2 C1 C2 122.6(4) . 2_655
C2 C1 N1 118.68(19) . .
C2 C1 N1 118.68(19) 2_655 .
C1 C2 C3 118.3(3) . .
C1 C2 H2 120.8 . .
C3 C2 H2 120.8 . .
C2 C3 C4 120.5(3) . .
C2 C3 C5 118.1(3) . .
C4 C3 C5 121.4(3) . .
C3 C4 C3 119.8(4) 2_655 .
C3 C4 H4 120.1 2_655 .
C3 C4 H4 120.1 . .
N6 C5 O9 112.9(2) . .
N6 C5 C3 126.9(3) . .
O9 C5 C3 120.3(2) . .
C5 N6 N7 106.5(2) . .
C8 N7 N6 106.3(2) . .
N7 C8 O9 111.9(3) . .
N7 C8 C10 127.8(3) . .
O9 C8 C10 120.3(2) . .
C5 O9 C8 102.5(2) . .
C15 C10 C11 118.6(3) . .
C15 C10 C8 122.9(3) . .
C11 C10 C8 118.5(3) . .
C12 C11 C10 120.4(3) . .
C12 C11 H11 119.8 . .
C10 C11 H11 119.8 . .
C11 C12 C13 120.5(3) . .
C11 C12 H12 119.8 . .
C13 C12 H12 119.8 . .
O16 C13 C12 115.5(3) . .
O16 C13 C14 124.9(3) . .
C12 C13 C14 119.6(3) . .
C15 C14 C13 119.4(3) . .
C15 C14 H14 120.3 . .
C13 C14 H14 120.3 . .
C14 C15 C10 121.4(3) . .
C14 C15 H15 119.3 . .
C10 C15 H15 119.3 . .
C13 O16 C17 118.9(3) . .
O16 C17 C18 106.6(3) . .
O16 C17 H17A 110.4 . .
C18 C17 H17A 110.4 . .
O16 C17 H17B 110.4 . .
C18 C17 H17B 110.4 . .
H17A C17 H17B 108.6 . .
C19 C18 C17 111.9(4) . .
C19 C18 H18A 109.2 . .
C17 C18 H18A 109.2 . .
C19 C18 H18B 109.2 . .
C17 C18 H18B 109.2 . .
H18A C18 H18B 107.9 . .
C18 C19 C20 112.2(5) . .
C18 C19 H19A 109.2 . .
C20 C19 H19A 109.2 . .
C18 C19 H19B 109.2 . .
C20 C19 H19B 109.2 . .
H19A C19 H19B 107.9 . .
C21 C20 C19 114.1(6) . .
C21 C20 H20A 108.7 . .
C19 C20 H20A 108.7 . .
C21 C20 H20B 108.7 . .
C19 C20 H20B 108.7 . .
H20A C20 H20B 107.6 . .
C20 C21 C22 110.9(6) . .
C20 C21 H21A 109.5 . .
C22 C21 H21A 109.5 . .
C20 C21 H21B 109.5 . .
C22 C21 H21B 109.5 . .
H21A C21 H21B 108.0 . .
C21 C22 H22A 109.5 . .
C21 C22 H22B 109.5 . .
H22A C22 H22B 109.5 . .
C21 C22 H22C 109.5 . .
H22A C22 H22C 109.5 . .
H22B C22 H22C 109.5 . .

loop_
_geom_bond_atom_site_label_1
_geom_bond_atom_site_label_2
_geom_bond_distance
_geom_bond_site_symmetry_2
N1 O1 1.219(3) 2_655
N1 O1 1.219(3) .
N1 C1 1.474(5) .
C1 C2 1.386(3) .
C1 C2 1.386(3) 2_655
C2 C3 1.387(4) .
C2 H2 0.9300 .
C3 C4 1.394(3) .
C3 C5 1.467(4) .
C4 C3 1.394(3) 2_655
C4 H4 0.9300 .
C5 N6 1.279(4) .
C5 O9 1.362(3) .
N6 N7 1.409(3) .
N7 C8 1.292(4) .
C8 O9 1.374(3) .
C8 C10 1.447(4) .
C10 C15 1.384(4) .
C10 C11 1.402(4) .
C11 C12 1.376(4) .
C11 H11 0.9300 .
C12 C13 1.389(4) .
C12 H12 0.9300 .
C13 O16 1.354(4) .
C13 C14 1.396(4) .
C14 C15 1.383(4) .
C14 H14 0.9300 .
C15 H15 0.9300 .
O16 C17 1.448(4) .
C17 C18 1.548(6) .
C17 H17A 0.9700 .
C17 H17B 0.9700 .
C18 C19 1.454(7) .
C18 H18A 0.9700 .
C18 H18B 0.9700 .
C19 C20 1.618(8) .
C19 H19A 0.9700 .
C19 H19B 0.9700 .
C20 C21 1.359(8) .
C20 H20A 0.9700 .
C20 H20B 0.9700 .
C21 C22 1.546(8) .
C21 H21A 0.9700 .
C21 H21B 0.9700 .
C22 H22A 0.9600 .
C22 H22B 0.9600 .
C22 H22C 0.9600 .

loop_
_geom_torsion_atom_site_label_1
_geom_torsion_atom_site_label_2
_geom_torsion_atom_site_label_3
_geom_torsion_atom_site_label_4
_geom_torsion
_geom_torsion_site_symmetry_1
_geom_torsion_site_symmetry_4
O1 N1 C1 C2 146.75(19) 2_655 .
O1 N1 C1 C2 -33.26(19) . .
O1 N1 C1 C2 -33.25(19) 2_655 2_655
O1 N1 C1 C2 146.74(19) . 2_655
C2 C1 C2 C3 0.5(2) 2_655 .
N1 C1 C2 C3 -179.5(2) . .
C1 C2 C3 C4 -1.0(4) . .
C1 C2 C3 C5 178.8(2) . .
C2 C3 C4 C3 0.5(2) . 2_655
C5 C3 C4 C3 -179.4(3) . 2_655
C2 C3 C5 N6 -10.6(5) . .
C4 C3 C5 N6 169.3(3) . .
C2 C3 C5 O9 168.7(3) . .
C4 C3 C5 O9 -11.4(4) . .
O9 C5 N6 N7 0.0(4) . .
C3 C5 N6 N7 179.3(3) . .
C5 N6 N7 C8 0.1(4) . .
N6 N7 C8 O9 -0.1(4) . .
N6 N7 C8 C10 -177.9(3) . .
N6 C5 O9 C8 0.0(3) . .
C3 C5 O9 C8 -179.4(3) . .
N7 C8 O9 C5 0.1(3) . .
C10 C8 O9 C5 178.1(3) . .
N7 C8 C10 C15 173.8(3) . .
O9 C8 C10 C15 -3.8(5) . .
N7 C8 C10 C11 -5.1(5) . .
O9 C8 C10 C11 177.3(3) . .
C15 C10 C11 C12 -2.7(5) . .
C8 C10 C11 C12 176.3(3) . .
C10 C11 C12 C13 0.0(5) . .
C11 C12 C13 O16 -177.1(3) . .
C11 C12 C13 C14 2.9(5) . .
O16 C13 C14 C15 177.0(3) . .
C12 C13 C14 C15 -3.0(5) . .
C13 C14 C15 C10 0.3(5) . .
C11 C10 C15 C14 2.5(5) . .
C8 C10 C15 C14 -176.4(3) . .
C12 C13 O16 C17 173.4(3) . .
C14 C13 O16 C17 -6.5(5) . .
C13 O16 C17 C18 -166.7(3) . .
O16 C17 C18 C19 -64.5(5) . .
C17 C18 C19 C20 171.9(4) . .
C18 C19 C20 C21 69.6(8) . .
C19 C20 C21 C22 170.3(6) . .
